data_1525675
loop_
_publ_author_name
'Bernal, I.'
'Cetrullo, J.'
'Berhane, S.'

_publ_section_title
;
 The crystal and molecular structures of two derivatives of Werner's hexol
 cluster cation: (Co ((O H)2 Co (N H3)4)3) (N O3)5 (O H) * 4(H2 O) (I) and
 (Co ((O H)2 Co (N H3)4)3) (N O3)6 * 2(H2 O) (II)
;
_journal_name_full 'Journal of Coordination Chemistry'
_journal_page_first 185
_journal_page_last 205
_journal_volume 52
_journal_year 2000
_chemical_formula_sum 'Co4 H46 N18 O26'
_chemical_name_systematic '(Co ((O H)2 Co (N H3)4)3) (N O3)6 (H2 O)2'
_space_group_IT_number 2
_symmetry_space_group_name_Hall '-P 1'
_symmetry_space_group_name_H-M 'P -1'
_cell_angle_alpha 98.06
_cell_angle_beta 96.63
_cell_angle_gamma 61.71
_cell_formula_units_Z 2
_cell_length_a 12.858
_cell_length_b 12.475
_cell_length_c 12.114
_cell_volume 1691.461
_citation_journal_id_ASTM JCCMBQ
_cod_data_source_file Bernal_JCCMBQ_2000_858.cif
_cod_data_source_block H46Co4N18O26
_cod_original_formula_sum 'H46 Co4 N18 O26'
_cod_database_code 1525675

loop_
_symmetry_equiv_pos_as_xyz
x,y,z
-x,-y,-z

loop_
_atom_site_label
_atom_site_type_symbol
_atom_site_fract_x
_atom_site_fract_y
_atom_site_fract_z
_atom_site_occupancy
_atom_site_U_iso_or_equiv
N14 N+5 0.1351 0.6324 0.609 1 0.0
O15 O-2 0.4758 0.1745 -0.0516 1 0.0
O8 O-2 0.0647 0.869 0.1182 1 0.0
N3 N-3 0.2822 -0.0242 0.1647 1 0.0
N15 N+5 0.3843 0.1738 0.8916 1 0.0
O20 O-2 0.7282 0.1728 0.6318 1 0.0
Co2 Co+3 0.25127 0.13113 0.25175 1 0.0
N4 N-3 0.3994 0.047 0.3494 1 0.0
N9 N-3 0.6156 0.0938 0.1642 1 0.0
O18 O-2 0.779 0.5765 0.2234 1 0.0
O9 O-2 0.9577 0.0574 0.1725 1 0.0
N18 N+5 0.7933 0.8899 0.3727 1 0.0
O10 O-2 0.134 0.6822 0.7055 1 0.0
O17 O-2 0.7101 0.4869 0.0917 1 0.0
O1 O-2 0.2278 0.2846 0.3287 1 0.0
O24 O-2 0.8441 0.7856 0.4049 1 0.0
Co3 Co+3 0.1361 0.56933 0.23714 1 0.0
O16 O-2 0.8828 0.4868 0.0767 1 0.0
N2 N-3 0.1485 0.1083 0.3478 1 0.0
N10 N-3 0.7276 0.1825 0.3345 1 0.0
O2 O-2 0.3517 0.1634 0.1647 1 0.0
N13 N+5 0.9678 -0.0373 0.1156 1 0.0
N6 N-3 -0.0093 0.6574 0.1403 1 0.0
O19 O-2 0.5839 0.314 0.545 1 0.0
Co1 Co+3 0.3251 0.31791 0.24093 1 0.0
O7 O-2 0.8776 -0.0318 0.0571 1 0.0
N17 N+5 0.624 0.2395 0.6128 1 0.0
N5 N-3 0.0384 0.5315 0.3249 1 0.0
O6 O-2 0.4292 0.3365 0.148 1 0.0
O23 O-2 0.8397 0.9113 0.2976 1 0.0
Co4 Co+3 0.58272 0.25614 0.23392 1 0.0
N11 N-3 0.681 0.2684 0.1251 1 0.0
O14 O-2 0.2873 0.2063 -0.0607 1 0.0
O5 O-2 0.4767 0.2379 0.3274 1 0.0
N1 N-3 0.1032 0.2232 0.1568 1 0.0
O11 O-2 0.0414 0.6263 0.5671 1 0.0
O12 O-2 0.2283 0.5925 0.5542 1 0.0
N12 N-3 0.5463 0.4203 0.3045 1 0.0
O4 O-2 0.1784 0.4122 0.1524 1 0.0
O25 O-2 0.4625 0.6275 0.1106 1 0.0
O26 O-2 0.329 0.2866 0.5427 1 0.0
N7 N-3 0.1031 0.7166 0.3361 1 0.0
O13 O-2 0.3931 0.141 0.7909 1 0.0
O21 O-2 0.5538 0.2295 0.6676 1 0.0
O3 O-2 0.2862 0.4734 0.3222 1 0.0
N8 N-3 0.2378 0.6031 0.1482 1 0.0
N16 N+5 0.7903 0.5181 0.1317 1 0.0
O22 O-2 0.6991 0.9719 0.4173 1 0.0
